data_7236525
loop_
_publ_author_name
'Li, Zhao-Qi'
'Mo, Chong-Jiao'
'Guo, Yao'
'Xu, Nan-Nan'
'Zhu, Qin-Yu'
'Dai, Jie'

_publ_section_title
;
 Discrete supertetrahedral CuInS nanoclusters and their application in
 fabrication of cluster-sensitized TiO2 photoelectrodes
;
_journal_issue 18
_journal_name_full 'Journal of Materials Chemistry A'
_journal_page_first 8519
_journal_paper_doi 10.1039/C7TA00247E
_journal_volume 5
_journal_year 2017
_chemical_formula_sum 'C24 H36 Cu5 In30 N4 S56'
_chemical_formula_weight 5938.23
_space_group_crystal_system tetragonal
_space_group_IT_number 88
_space_group_name_Hall '-I 4ad'
_space_group_name_H-M_alt 'I 41/a :2'
_audit_creation_method SHELXL-2013
_audit_update_record
;
2016-12-23 deposited with the CCDC.
2017-04-03 downloaded from the CCDC.
;
_cell_angle_alpha 90
_cell_angle_beta 90
_cell_angle_gamma 90
_cell_formula_units_Z 4
_cell_length_a 29.1076(13)
_cell_length_b 29.1076(13)
_cell_length_c 23.5668(19)
_cell_measurement_reflns_used 2730
_cell_measurement_temperature 293(2)
_cell_measurement_theta_max 28.5
_cell_measurement_theta_min 3.5
_cell_volume 19967(2)
_computing_structure_refinement 'SHELXL-2013 (Sheldrick, 2013)'
_diffrn_ambient_temperature 293(2)
_diffrn_measured_fraction_theta_full 0.972
_diffrn_measured_fraction_theta_max 0.998
_diffrn_measurement_device_type 'Xcalibur, Atlas, Gemini'
_diffrn_radiation_type MoK\a
_diffrn_radiation_wavelength 0.71073
_diffrn_reflns_av_R_equivalents 0.0698
_diffrn_reflns_av_unetI/netI 0.1017
_diffrn_reflns_Laue_measured_fraction_full 0.972
_diffrn_reflns_Laue_measured_fraction_max 0.998
_diffrn_reflns_limit_h_max 27
_diffrn_reflns_limit_h_min -33
_diffrn_reflns_limit_k_max 34
_diffrn_reflns_limit_k_min -23
_diffrn_reflns_limit_l_max 28
_diffrn_reflns_limit_l_min -25
_diffrn_reflns_number 26005
_diffrn_reflns_point_group_measured_fraction_full 0.972
_diffrn_reflns_point_group_measured_fraction_max 0.998
_diffrn_reflns_theta_full 25.242
_diffrn_reflns_theta_max 24.998
_diffrn_reflns_theta_min 2.808
_exptl_absorpt_coefficient_mu 4.507
_exptl_absorpt_correction_T_max 1.00000
_exptl_absorpt_correction_T_min 0.77801
_exptl_absorpt_correction_type multi-scan
_exptl_absorpt_process_details 'Jacobson, R. (1998) Private communication'
_exptl_crystal_colour 'clear dark red'
_exptl_crystal_density_diffrn 1.975
_exptl_crystal_description block
_exptl_crystal_F_000 10876
_exptl_crystal_size_max 0.220
_exptl_crystal_size_mid 0.200
_exptl_crystal_size_min 0.120
_platon_squeeze_details
;
TITL T in I4(1)/a
CELL   29.1076   29.1076   23.5668     90.00     90.00     90.00
SPGR I41/a
# Solvent Accessible Volume =    9026.3
# Electrons Found in S.A.V. =    3079.4
# Note: Atoms in Void as Cxxx and Qxxx all others
C101 0.969 0.625 0.243 !       2.89 eA-3
C102 0.349 0.220 0.060 !       2.68 eA-3
Q103 0.930 0.282 0.195 !       2.68 eA-3
C104 0.568 0.740 0.068 !       2.65 eA-3
C105 0.170 0.959 0.008 !       2.60 eA-3
C106 0.186 0.936 0.033 !       2.59 eA-3
C107 0.372 0.344 0.047 !       2.51 eA-3
Q108 0.670 0.443 0.073 !       2.42 eA-3
C109 0.971 0.571 0.052 !       2.38 eA-3
C110 0.010 0.969 0.045 !       2.38 eA-3
C111 0.219 0.500 0.045 !       2.32 eA-3
C112 0.477 0.657 0.166 !       2.31 eA-3
C113 0.949 0.897 0.208 !       2.28 eA-3
Q114 0.064 0.257 0.196 !       2.24 eA-3
C115 0.236 0.080 0.235 !       2.21 eA-3
C116 0.111 0.962 0.058 !       2.21 eA-3
Q117 0.039 0.008 0.133 !       2.20 eA-3
C118 1.001 0.633 0.203 !       2.20 eA-3
C119 0.334 0.412 0.196 !       2.19 eA-3
Q120 0.122 0.149 0.070 !       2.17 eA-3
C121 0.857 0.539 0.056 !       2.16 eA-3
Q122 0.923 0.147 0.064 !       2.16 eA-3
Q123 0.890 0.134 0.070 !       2.16 eA-3
C124 0.273 0.133 0.167 !       2.14 eA-3
C125 0.612 0.947 0.233 !       2.13 eA-3
Q126 0.824 0.907 0.198 !       2.13 eA-3
C127 0.634 0.198 0.011 !       2.13 eA-3
C128 0.827 1.001 0.096 !       2.13 eA-3
Q129 0.335 0.010 0.008 !       2.12 eA-3
C130 0.257 0.194 0.198 !       2.12 eA-3
C131 0.693 0.086 0.158 !       2.12 eA-3
Q132 0.072 0.022 0.236 !       2.11 eA-3
C133 0.951 0.547 0.125 !       2.11 eA-3
C134 0.539 0.781 0.228 !       2.10 eA-3
C135 0.737 0.210 0.185 !       2.10 eA-3
Q136 0.814 0.079 0.007 !       2.10 eA-3
C137 0.797 0.428 0.203 !       2.09 eA-3
Q138 0.996 0.696 0.171 !       2.09 eA-3
C139 0.711 0.347 0.170 !       2.09 eA-3
Q140 0.890 0.334 0.155 !       2.08 eA-3
Q141 0.946 0.120 0.071 !       2.07 eA-3
C142 0.544 0.742 0.181 !       2.06 eA-3
Q143 0.154 0.227 0.086 !       2.06 eA-3
C144 0.323 0.205 0.057 !       2.06 eA-3
Q145 0.665 0.031 0.251 !       2.04 eA-3
Q146 0.525 0.397 0.103 !       2.04 eA-3
Q147 0.023 0.663 0.006 !       2.03 eA-3
C148 0.124 0.532 0.053 !       2.03 eA-3
C149 0.478 0.664 0.227 !       2.03 eA-3
C150 0.978 0.164 0.727 !       2.03 eA-3
C151 0.086 0.726 0.479 !       2.03 eA-3
C152 0.586 0.226 0.979 !       2.03 eA-3
C153 0.476 0.704 0.194 !       2.03 eA-3
C154 0.670 0.008 0.226 !       2.03 eA-3
Q155 0.880 0.097 0.076 !       2.02 eA-3
Q156 0.657 0.226-0.002 !       2.01 eA-3
Q157 0.507 0.263 0.007 !       2.01 eA-3
Q158 0.821 0.469 0.026 !       2.00 eA-3
Q159 0.474 0.094 0.749 !       2.00 eA-3
C160 0.485 0.155 0.781 !       2.00 eA-3
Q161 0.277 0.220 0.023 !       2.00 eA-3
Q162 0.123 0.290 0.099 !       1.99 eA-3
C163 0.343 0.345 0.127 !       1.99 eA-3
C164 0.183 0.954 0.044 !       1.98 eA-3
Q165 0.008 0.538 0.170 !       1.98 eA-3
C166 0.727 0.342 0.207 !       1.98 eA-3
Q167 0.861 0.741 0.140 !       1.97 eA-3
Q168 0.576 0.579 0.233 !       1.97 eA-3
Q169 0.015 0.986 0.151 !       1.97 eA-3
C170 0.227 0.476 0.080 !       1.97 eA-3
C171 0.194 0.456 0.009 !       1.96 eA-3
Q172 0.687 1.000 0.033 !       1.96 eA-3
C173 0.397 0.271 0.014 !       1.96 eA-3
Q174 0.134 0.655 0.085 !       1.95 eA-3
Q175 0.637 0.163 0.208 !       1.95 eA-3
C176 1.002 0.563 0.063 !       1.94 eA-3
C177 0.087 0.893 0.156 !       1.94 eA-3
C178 0.047 0.531 0.034 !       1.94 eA-3
C179 0.223 0.047 0.209 !       1.93 eA-3
Q180 0.017 0.886 0.107 !       1.93 eA-3
C181 0.752 0.984 0.031 !       1.92 eA-3
C182 0.269 0.362 0.242 !       1.92 eA-3
Q183 0.882 0.320 0.087 !       1.92 eA-3
Q184 0.022 0.430 0.172 !       1.91 eA-3
Q185 0.916 0.101 0.076 !       1.91 eA-3
Q186 0.054 0.979 0.147 !       1.91 eA-3
C187 0.956 0.642 0.201 !       1.90 eA-3
C188 0.283 0.447 0.072 !       1.90 eA-3
Q189 0.533 0.196 0.053 !       1.90 eA-3
C190 0.796 0.492 0.124 !       1.90 eA-3
C191 0.633 0.118 0.044 !       1.90 eA-3
C192 0.594 0.759 0.100 !       1.88 eA-3
Q193 0.107 0.960 0.155 !       1.88 eA-3
Q194 0.128 0.580 0.240 !       1.88 eA-3
Q195 0.319 0.445 0.145 !       1.88 eA-3
C196 0.029 0.952 0.068 !       1.88 eA-3
Q197 0.244 0.196 0.006 !       1.87 eA-3
C198 0.657 0.250 0.074 !       1.87 eA-3
C199 0.324 0.439 0.179 !       1.87 eA-3
;
_refine_diff_density_max 1.288
_refine_diff_density_min -1.308
_refine_diff_density_rms 0.210
_refine_ls_extinction_method none
_refine_ls_goodness_of_fit_ref 1.166
_refine_ls_hydrogen_treatment undef
_refine_ls_matrix_type full
_refine_ls_number_parameters 269
_refine_ls_number_reflns 8786
_refine_ls_number_restraints 36
_refine_ls_restrained_S_all 1.166
_refine_ls_R_factor_all 0.1647
_refine_ls_R_factor_gt 0.0739
_refine_ls_shift/su_max 0.000
_refine_ls_shift/su_mean 0.000
_refine_ls_structure_factor_coef Fsqd
_refine_ls_weighting_details
;
 w=1/[\s^2^(Fo^2^)+(0.0020P)^2^+400.0000P]
 where P=(Fo^2^+2Fc^2^)/3
;
_refine_ls_weighting_scheme calc
_refine_ls_wR_factor_gt 0.1276
_refine_ls_wR_factor_ref 0.1582
_reflns_Friedel_coverage 0.000
_reflns_number_gt 3702
_reflns_number_total 8786
_reflns_threshold_expression 'I > 2\s(I)'
_cod_data_source_file c7ta00247e2.cif
_cod_data_source_block l
_cod_original_sg_symbol_H-M 'I 41/a'
_cod_database_code 7236525
_shelx_space_group_comment
;
The symmetry employed for this shelxl refinement is uniquely defined
by the following loop, which should always be used as a source of
symmetry information in preference to the above space-group names.
They are only intended as comments.
;
_shelx_estimated_absorpt_t_min 0.437
_shelx_estimated_absorpt_t_max 0.614
_platon_squeeze_void_probe_radius 1.20
_shelxl_version_number 2013-2

loop_
_space_group_symop_operation_xyz
'x, y, z'
'-x+1/2, -y, z+1/2'
'-y+3/4, x+1/4, z+1/4'
'y+3/4, -x+3/4, z+3/4'
'x+1/2, y+1/2, z+1/2'
'-x+1, -y+1/2, z+1'
'-y+5/4, x+3/4, z+3/4'
'y+5/4, -x+5/4, z+5/4'
'-x, -y, -z'
'x-1/2, y, -z-1/2'
'y-3/4, -x-1/4, -z-1/4'
'-y-3/4, x-3/4, -z-3/4'
'-x+1/2, -y+1/2, -z+1/2'
'x, y+1/2, -z'
'y-1/4, -x+1/4, -z+1/4'
'-y-1/4, x-1/4, -z-1/4'

loop_
_atom_site_label
_atom_site_type_symbol
_atom_site_fract_x
_atom_site_fract_y
_atom_site_fract_z
_atom_site_U_iso_or_equiv
_atom_site_adp_type
_atom_site_occupancy
_atom_site_site_symmetry_order
_atom_site_calc_flag
_atom_site_refinement_flags_posn
_atom_site_refinement_flags_adp
_atom_site_refinement_flags_occupancy
Cu1 Cu 0.5000 0.2500 0.3750 0.0340(10) Uani 1 4 d S T P
In1 In 0.23674(5) 0.28942(5) 0.60911(5) 0.0558(4) Uani 1 1 d . . .
In2 In 0.28962(4) 0.21000(5) 0.49309(5) 0.0451(4) Uani 1 1 d . . .
In3 In 0.30767(5) 0.34693(5) 0.49242(5) 0.0474(4) Uani 1 1 d . . .
In4 In 0.36783(4) 0.26816(5) 0.61422(5) 0.0436(3) Uani 1 1 d . . .
In5 In 0.34672(4) 0.13574(4) 0.37542(5) 0.0425(3) Uani 1 1 d . . .
Cu2 Cu 0.36776(5) 0.26924(5) 0.37592(5) 0.0449(4) Uani 0.3333 1 d . . P
In6 In 0.36776(5) 0.26924(5) 0.37592(5) 0.0449(4) Uani 0.6667 1 d . . P
In7 In 0.42491(5) 0.19277(5) 0.49206(5) 0.0366(4) Uani 0.6667 1 d . . P
Cu3 Cu 0.42491(5) 0.19277(5) 0.49206(5) 0.0366(4) Uani 0.3333 1 d . . P
In8 In 0.44324(5) 0.32582(5) 0.49233(5) 0.0352(4) Uani 0.6667 1 d . . P
Cu4 Cu 0.44324(5) 0.32582(5) 0.49233(5) 0.0352(4) Uani 0.3333 1 d . . P
In9 In 0.5000 0.2500 0.61258(6) 0.0399(5) Uani 1 2 d S T P
S1 S 0.1675(2) 0.3028(3) 0.6681(2) 0.088(2) Uani 1 1 d . . .
S2 S 0.22386(16) 0.21808(19) 0.55519(18) 0.0536(14) Uani 1 1 d . . .
S3 S 0.24156(18) 0.35934(19) 0.5523(2) 0.0619(15) Uani 1 1 d . . .
S4 S 0.30088(16) 0.27556(18) 0.67489(17) 0.0487(13) Uani 1 1 d . . .
S5 S 0.27793(16) 0.14309(17) 0.43364(17) 0.0463(12) Uani 1 1 d . . .
S6 S 0.29797(15) 0.27833(16) 0.43065(17) 0.0406(11) Uani 1 1 d . . .
S7 S 0.35841(15) 0.19812(16) 0.55488(16) 0.0374(11) Uani 1 1 d . . .
S8 S 0.37732(15) 0.33844(15) 0.55440(16) 0.0377(11) Uani 1 1 d . . .
S9 S 0.33583(16) 0.06719(16) 0.31768(17) 0.0452(12) Uani 1 1 d . . .
S10 S 0.35541(16) 0.20440(15) 0.31395(16) 0.0380(11) Uani 1 1 d . . .
S11 S 0.37418(15) 0.33457(15) 0.31382(15) 0.0360(11) Uani 1 1 d . . .
S12 S 0.43539(15) 0.25901(15) 0.43238(16) 0.0370(10) Uani 1 1 d . . .
S13 S 0.51001(15) 0.32036(15) 0.55396(15) 0.0346(10) Uani 1 1 d . . .
S14 S 0.56545(16) 0.23907(17) 0.67484(16) 0.0436(12) Uani 1 1 d . . .
N1 N 0.1997(9) 0.1405(9) 0.7388(11) 0.129(9) Uani 1 1 d D . .
C1 C 0.2129(15) 0.0990(12) 0.7692(18) 0.23(2) Uani 1 1 d D U .
C2 C 0.1779(15) 0.0873(13) 0.8129(13) 0.197(19) Uani 1 1 d D . .
C3 C 0.1604(19) 0.131(2) 0.703(2) 0.24(2) Uani 1 1 d . U .
C4 C 0.1264(16) 0.170(2) 0.6895(19) 0.23(2) Uani 1 1 d . U .
C5 C 0.2385(13) 0.1589(12) 0.7035(13) 0.175(14) Uani 1 1 d D U .
C6 C 0.2627(15) 0.1249(14) 0.6665(16) 0.216(16) Uani 1 1 d D U .

loop_
_atom_site_aniso_label
_atom_site_aniso_U_11
_atom_site_aniso_U_22
_atom_site_aniso_U_33
_atom_site_aniso_U_23
_atom_site_aniso_U_13
_atom_site_aniso_U_12
Cu1 0.0327(15) 0.0327(15) 0.037(2) 0.000 0.000 0.000
In1 0.0420(9) 0.0693(11) 0.0562(8) -0.0045(7) 0.0072(7) 0.0011(8)
In2 0.0359(8) 0.0484(9) 0.0512(7) -0.0054(6) 0.0045(6) -0.0039(7)
In3 0.0414(8) 0.0481(9) 0.0526(7) 0.0047(6) 0.0099(6) 0.0089(7)
In4 0.0359(8) 0.0521(9) 0.0426(7) -0.0010(6) 0.0021(6) 0.0029(7)
In5 0.0382(8) 0.0433(8) 0.0460(7) -0.0023(6) 0.0011(6) -0.0069(7)
Cu2 0.0415(9) 0.0467(10) 0.0466(8) 0.0002(7) 0.0031(7) 0.0012(8)
In6 0.0415(9) 0.0467(10) 0.0466(8) 0.0002(7) 0.0031(7) 0.0012(8)
In7 0.0332(9) 0.0361(9) 0.0404(8) -0.0008(6) 0.0013(6) -0.0022(7)
Cu3 0.0332(9) 0.0361(9) 0.0404(8) -0.0008(6) 0.0013(6) -0.0022(7)
In8 0.0312(9) 0.0352(9) 0.0391(7) -0.0009(6) 0.0024(6) 0.0009(7)
Cu4 0.0312(9) 0.0352(9) 0.0391(7) -0.0009(6) 0.0024(6) 0.0009(7)
In9 0.0348(11) 0.0476(12) 0.0374(9) 0.000 0.000 0.0001(10)
S1 0.056(4) 0.123(6) 0.084(4) -0.015(4) 0.025(3) 0.013(4)
S2 0.037(3) 0.072(4) 0.052(3) -0.005(3) 0.005(2) -0.007(3)
S3 0.044(3) 0.067(4) 0.074(3) 0.007(3) 0.021(3) 0.017(3)
S4 0.040(3) 0.059(3) 0.047(2) -0.007(2) 0.004(2) 0.001(3)
S5 0.040(3) 0.047(3) 0.052(3) -0.008(2) 0.010(2) -0.009(3)
S6 0.031(3) 0.042(3) 0.048(2) 0.000(2) 0.007(2) 0.001(2)
S7 0.033(3) 0.041(3) 0.038(2) -0.003(2) 0.0042(19) -0.005(2)
S8 0.036(3) 0.036(3) 0.042(2) 0.001(2) 0.002(2) 0.003(2)
S9 0.038(3) 0.044(3) 0.053(3) -0.007(2) 0.006(2) -0.011(2)
S10 0.037(3) 0.037(3) 0.040(2) -0.001(2) -0.001(2) -0.006(2)
S11 0.031(3) 0.038(3) 0.040(2) -0.001(2) -0.0019(19) 0.004(2)
S12 0.034(3) 0.034(3) 0.043(2) -0.006(2) 0.006(2) 0.003(2)
S13 0.035(3) 0.033(3) 0.036(2) -0.0015(19) -0.001(2) -0.002(2)
S14 0.039(3) 0.052(3) 0.039(2) 0.002(2) 0.001(2) 0.002(3)
N1 0.13(2) 0.094(19) 0.17(2) -0.011(17) -0.028(19) 0.008(18)
C1 0.30(4) 0.13(3) 0.25(4) 0.00(3) 0.10(3) 0.04(3)
C2 0.33(6) 0.14(3) 0.12(2) 0.02(2) 0.03(3) -0.06(4)
C3 0.18(5) 0.30(7) 0.25(4) -0.07(4) -0.05(4) -0.04(4)
C4 0.16(4) 0.32(7) 0.20(3) -0.03(4) -0.05(3) -0.04(4)
C5 0.22(3) 0.19(3) 0.11(2) 0.039(19) 0.08(2) 0.00(2)
C6 0.24(3) 0.23(4) 0.17(3) 0.03(2) 0.08(2) 0.04(3)

loop_
_atom_type_symbol
_atom_type_description
_atom_type_scat_dispersion_real
_atom_type_scat_dispersion_imag
_atom_type_scat_source
C C 0.0033 0.0016 'International Tables Vol C Tables 4.2.6.8 and 6.1.1.4'
H H 0.0000 0.0000 'International Tables Vol C Tables 4.2.6.8 and 6.1.1.4'
N N 0.0061 0.0033 'International Tables Vol C Tables 4.2.6.8 and 6.1.1.4'
S S 0.1246 0.1234 'International Tables Vol C Tables 4.2.6.8 and 6.1.1.4'
Cu Cu 0.3201 1.2651 'International Tables Vol C Tables 4.2.6.8 and 6.1.1.4'
In In -0.7276 1.3100 'International Tables Vol C Tables 4.2.6.8 and 6.1.1.4'

loop_
_geom_angle_atom_site_label_1
_geom_angle_atom_site_label_2
_geom_angle_atom_site_label_3
_geom_angle
_geom_angle_site_symmetry_1
_geom_angle_site_symmetry_3
S12 Cu1 S12 109.66(10) . 16_656
S12 Cu1 S12 109.1(2) . 6_554
S12 Cu1 S12 109.66(10) 16_656 6_554
S12 Cu1 S12 109.66(10) . 11_666
S12 Cu1 S12 109.1(2) 16_656 11_666
S12 Cu1 S12 109.66(10) 6_554 11_666
S3 In1 S4 116.05(18) . .
S3 In1 S2 115.38(17) . .
S4 In1 S2 107.60(17) . .
S3 In1 S1 102.9(2) . .
S4 In1 S1 106.80(18) . .
S2 In1 S1 107.4(2) . .
S2 In2 S5 108.45(17) . .
S2 In2 S6 110.94(17) . .
S5 In2 S6 108.34(15) . .
S2 In2 S7 107.13(15) . .
S5 In2 S7 109.75(16) . .
S6 In2 S7 112.16(15) . .
S3 In3 S9 108.12(17) . 11_666
S3 In3 S6 111.83(18) . .
S9 In3 S6 108.55(15) 11_666 .
S3 In3 S8 108.57(16) . .
S9 In3 S8 109.02(16) 11_666 .
S6 In3 S8 110.68(15) . .
S14 In4 S4 107.72(15) 6_554 .
S14 In4 S7 110.43(16) 6_554 .
S4 In4 S7 108.39(16) . .
S14 In4 S8 108.39(16) 6_554 .
S4 In4 S8 110.39(16) . .
S7 In4 S8 111.46(14) . .
S9 In5 S5 106.23(16) . .
S9 In5 S10 110.30(14) . .
S5 In5 S10 109.99(16) . .
S9 In5 S11 108.43(16) . 16_656
S5 In5 S11 110.43(15) . 16_656
S10 In5 S11 111.33(15) . 16_656
S12 Cu2 S11 111.85(15) . .
S12 Cu2 S10 111.18(15) . .
S11 Cu2 S10 105.16(14) . .
S12 Cu2 S6 114.04(14) . .
S11 Cu2 S6 107.63(15) . .
S10 Cu2 S6 106.43(16) . .
S12 In7 S11 111.05(14) . 16_656
S12 In7 S13 112.31(16) . 6_554
S11 In7 S13 106.76(15) 16_656 6_554
S12 In7 S7 113.82(15) . .
S11 In7 S7 107.08(15) 16_656 .
S13 In7 S7 105.37(14) 6_554 .
S12 In8 S10 110.96(14) . 11_666
S12 In8 S13 111.87(15) . .
S10 In8 S13 105.90(15) 11_666 .
S12 In8 S8 113.42(15) . .
S10 In8 S8 108.01(15) 11_666 .
S13 In8 S8 106.28(14) . .
S14 In9 S14 105.6(2) . 6_554
S14 In9 S13 110.60(15) . .
S14 In9 S13 108.66(15) 6_554 .
S14 In9 S13 108.66(15) . 6_554
S14 In9 S13 110.60(15) 6_554 6_554
S13 In9 S13 112.53(18) . 6_554
In2 S2 In1 105.86(19) . .
In3 S3 In1 104.0(2) . .
In4 S4 In1 104.64(16) . .
In2 S5 In5 106.30(18) . .
Cu2 S6 In2 108.06(18) . .
Cu2 S6 In3 107.72(18) . .
In2 S6 In3 107.87(15) . .
In7 S7 In4 107.80(17) . .
In7 S7 In2 106.89(14) . .
In4 S7 In2 107.60(17) . .
In8 S8 In4 107.57(17) . .
In8 S8 In3 107.51(15) . .
In4 S8 In3 108.63(17) . .
In3 S9 In5 108.30(18) 16_656 .
Cu2 S10 Cu4 108.24(18) . 16_656
Cu2 S10 In8 108.24(18) . 16_656
Cu4 S10 In8 0.00(9) 16_656 16_656
Cu2 S10 In5 106.96(14) . .
Cu4 S10 In5 107.21(18) 16_656 .
In8 S10 In5 107.21(18) 16_656 .
Cu2 S11 Cu3 107.85(17) . 11_666
Cu2 S11 In7 107.85(17) . 11_666
Cu3 S11 In7 0.00(9) 11_666 11_666
Cu2 S11 In5 107.24(14) . 11_666
Cu3 S11 In5 107.19(17) 11_666 11_666
In7 S11 In5 107.19(17) 11_666 11_666
Cu1 S12 Cu2 110.79(15) . .
Cu1 S12 In7 110.56(18) . .
Cu2 S12 In7 108.68(18) . .
Cu1 S12 In8 110.71(18) . .
Cu2 S12 In8 107.62(17) . .
In7 S12 In8 108.38(15) . .
Cu3 S13 In7 0.00(8) 6_554 6_554
Cu3 S13 In8 106.01(14) 6_554 .
In7 S13 In8 106.01(14) 6_554 .
Cu3 S13 In9 107.24(17) 6_554 .
In7 S13 In9 107.24(17) 6_554 .
In8 S13 In9 106.98(16) . .
In4 S14 In9 106.54(15) 6_554 .
C3 N1 C1 109(4) . .
C3 N1 C5 110(3) . .
C1 N1 C5 112(3) . .
N1 C1 C2 111(3) . .
N1 C3 C4 119(5) . .
C6 C5 N1 116(3) . .

loop_
_geom_bond_atom_site_label_1
_geom_bond_atom_site_label_2
_geom_bond_distance
_geom_bond_site_symmetry_2
Cu1 S12 2.331(4) .
Cu1 S12 2.331(4) 16_656
Cu1 S12 2.331(4) 6_554
Cu1 S12 2.331(4) 11_666
In1 S3 2.440(6) .
In1 S4 2.460(5) .
In1 S2 2.463(5) .
In1 S1 2.479(6) .
In2 S2 2.421(5) .
In2 S5 2.423(5) .
In2 S6 2.486(5) .
In2 S7 2.500(4) .
In3 S3 2.413(5) .
In3 S9 2.432(5) 11_666
In3 S6 2.487(5) .
In3 S8 2.511(4) .
In4 S14 2.420(5) 6_554
In4 S4 2.427(5) .
In4 S7 2.488(4) .
In4 S8 2.500(4) .
In5 S9 2.436(5) .
In5 S5 2.437(5) .
In5 S10 2.481(4) .
In5 S11 2.483(4) 16_656
Cu2 S12 2.395(5) .
Cu2 S11 2.407(4) .
Cu2 S10 2.413(4) .
Cu2 S6 2.421(4) .
In7 S12 2.406(5) .
In7 S11 2.407(4) 16_656
In7 S13 2.421(4) 6_554
In7 S7 2.442(4) .
In8 S12 2.415(4) .
In8 S10 2.423(5) 11_666
In8 S13 2.432(4) .
In8 S8 2.441(4) .
In9 S14 2.426(4) .
In9 S14 2.426(4) 6_554
In9 S13 2.487(4) .
In9 S13 2.488(4) 6_554
S9 In3 2.432(5) 16_656
S10 Cu4 2.423(4) 16_656
S10 In8 2.423(4) 16_656
S11 Cu3 2.407(4) 11_666
S11 In7 2.407(4) 11_666
S11 In5 2.483(4) 11_666
S13 Cu3 2.421(4) 6_554
S13 In7 2.421(4) 6_554
S14 In4 2.420(4) 6_554
N1 C3 1.45(5) .
N1 C1 1.456(19) .
N1 C5 1.500(18) .
C1 C2 1.487(19) .
C3 C4 1.55(7) .
C5 C6 1.495(19) .

loop_
_geom_torsion_atom_site_label_1
_geom_torsion_atom_site_label_2
_geom_torsion_atom_site_label_3
_geom_torsion_atom_site_label_4
_geom_torsion
C3 N1 C1 C2 -70(5)
C5 N1 C1 C2 168(3)
C1 N1 C3 C4 151(5)
C5 N1 C3 C4 -86(5)
C3 N1 C5 C6 -73(5)
C1 N1 C5 C6 49(5)

loop_
_platon_squeeze_void_nr
_platon_squeeze_void_average_x
_platon_squeeze_void_average_y
_platon_squeeze_void_average_z
_platon_squeeze_void_volume
_platon_squeeze_void_count_electrons
_platon_squeeze_void_content
1 -0.013 -0.001 0.002 8858 3111 ' '
